data_7719671
loop_
_publ_author_name
'Moore, Jewelianna M.'
'Vaught, Brennan M.'
'Miller, Tabitha J.'
'Nunn, George'
'Elford, Lindsey S.'
'Gullett, Kelly L.'
'Walton, Paul H.'
'Fout, Alison R.'

_publ_section_title
;
 Exploring early transition metal coordination: a synthetic and
 computational study of tripodal ligand complexes.
;
_journal_issue 43
_journal_name_full 'Dalton transactions (Cambridge, England : 2003)'
_journal_page_first 16177
_journal_page_last 16182
_journal_paper_doi 10.1039/d5dt01888a
_journal_volume 54
_journal_year 2025
_chemical_formula_moiety 'C36 H48 N7 Ti, C4 H10 O'
_chemical_formula_sum 'C40 H58 N7 O Ti'
_chemical_formula_weight 700.83
_space_group_crystal_system orthorhombic
_space_group_IT_number 19
_space_group_name_Hall 'P 2ac 2ab'
_space_group_name_H-M_alt 'P 21 21 21'
_atom_sites_solution_hydrogens difmap
_atom_sites_solution_primary iterative
_audit_creation_date 2025-08-05
_audit_creation_method
;
Olex2 1.5
(compiled 2025.05.31 svn.r86d253d1 for OlexSys, GUI svn.r7254)
;
_audit_update_record
;
2025-08-07 deposited with the CCDC.	2025-09-30 downloaded from the CCDC.
;
_cell_angle_alpha 90
_cell_angle_beta 90
_cell_angle_gamma 90
_cell_formula_units_Z 4
_cell_length_a 9.0932(2)
_cell_length_b 19.1304(4)
_cell_length_c 21.7114(4)
_cell_measurement_reflns_used 33712
_cell_measurement_temperature 100.00
_cell_measurement_theta_max 30.50
_cell_measurement_theta_min 2.33
_cell_volume 3776.84(13)
_computing_cell_refinement 'SAINT V8.40B (?, 2016)'
_computing_data_reduction 'SAINT V8.40B (?, 2016)'
_computing_molecular_graphics 'Olex2 1.5 (Dolomanov et al., 2009)'
_computing_publication_material 'Olex2 1.5 (Dolomanov et al., 2009)'
_computing_structure_refinement 'SHELXL 2018/3 (Sheldrick, 2015)'
_computing_structure_solution 'olex2.solve 1.5 (Bourhis et al., 2015)'
_diffrn_ambient_temperature 100.00
_diffrn_detector 'Bruker APEX2 area detector'
_diffrn_detector_area_resol_mean 7.9
_diffrn_detector_type 'CCD area detector'
_diffrn_measured_fraction_theta_full 0.999
_diffrn_measured_fraction_theta_max 0.999
_diffrn_measurement_device 'three-circle diffractometer'
_diffrn_measurement_device_type 'Bruker SMART APEX2 area detector'
_diffrn_measurement_method '\w and \f scans'
_diffrn_radiation_monochromator 'mirror optics'
_diffrn_radiation_probe x-ray
_diffrn_radiation_type MoK\a
_diffrn_radiation_wavelength 0.71073
_diffrn_reflns_av_R_equivalents 0.0451
_diffrn_reflns_av_unetI/netI 0.0276
_diffrn_reflns_Laue_measured_fraction_full 0.999
_diffrn_reflns_Laue_measured_fraction_max 0.999
_diffrn_reflns_limit_h_max 12
_diffrn_reflns_limit_h_min -12
_diffrn_reflns_limit_k_max 27
_diffrn_reflns_limit_k_min -27
_diffrn_reflns_limit_l_max 31
_diffrn_reflns_limit_l_min -30
_diffrn_reflns_number 80094
_diffrn_reflns_point_group_measured_fraction_full 0.999
_diffrn_reflns_point_group_measured_fraction_max 0.999
_diffrn_reflns_theta_full 25.242
_diffrn_reflns_theta_max 30.521
_diffrn_reflns_theta_min 2.157
_diffrn_source 'microfocus sealed X-ray tube'
_diffrn_source_current 1.0
_diffrn_source_power 0.05
_diffrn_source_type 'Incoatec I\ms'
_diffrn_source_voltage 50.0
_diffrn_standards_number 0
_exptl_absorpt_coefficient_mu 0.268
_exptl_absorpt_correction_T_max 0.7461
_exptl_absorpt_correction_T_min 0.7146
_exptl_absorpt_correction_type none
_exptl_absorpt_process_details
;
SADABS-2016/2 (Bruker,2016/2) was used for absorption correction.
wR2(int) was 0.0753 before and 0.0573 after correction.
The Ratio of minimum to maximum transmission is 0.9578.
The \l/2 correction factor is Not present.
;
_exptl_crystal_colour green
_exptl_crystal_colour_primary green
_exptl_crystal_density_diffrn 1.233
_exptl_crystal_description Pillar
_exptl_crystal_F_000 1508
_exptl_crystal_size_max 0.372
_exptl_crystal_size_mid 0.32
_exptl_crystal_size_min 0.21
_refine_diff_density_max 0.238
_refine_diff_density_min -0.265
_refine_diff_density_rms 0.039
_refine_ls_abs_structure_details
;
 Flack x determined using 4492 quotients [(I+)-(I-)]/[(I+)+(I-)]
 (Parsons, Flack and Wagner, Acta Cryst. B69 (2013) 249-259).
;
_refine_ls_abs_structure_Flack -0.010(6)
_refine_ls_extinction_method none
_refine_ls_goodness_of_fit_ref 1.055
_refine_ls_hydrogen_treatment refxyz
_refine_ls_matrix_type full
_refine_ls_number_parameters 644
_refine_ls_number_reflns 11512
_refine_ls_number_restraints 0
_refine_ls_restrained_S_all 1.055
_refine_ls_R_factor_all 0.0339
_refine_ls_R_factor_gt 0.0288
_refine_ls_shift/su_max 0.002
_refine_ls_shift/su_mean 0.000
_refine_ls_structure_factor_coef Fsqd
_refine_ls_weighting_details 'w=1/[\s^2^(Fo^2^)+(0.0356P)^2^+0.5654P] where P=(Fo^2^+2Fc^2^)/3'
_refine_ls_weighting_scheme calc
_refine_ls_wR_factor_gt 0.0684
_refine_ls_wR_factor_ref 0.0717
_reflns_Friedel_coverage 0.808
_reflns_Friedel_fraction_full 1.000
_reflns_Friedel_fraction_max 0.998
_reflns_number_gt 10650
_reflns_number_total 11512
_reflns_threshold_expression 'I > 2\s(I)'
_cod_data_source_file d5dt01888a2.cif
_cod_data_source_block 19-copy
_cod_depositor_comments 'Adding full bibliography for 7719670--7719673.cif.'
_cod_database_code 7719671
_shelx_shelxl_version_number 2018/3
_shelx_space_group_comment
;
The symmetry employed for this shelxl refinement is uniquely defined
by the following loop, which should always be used as a source of
symmetry information in preference to the above space-group names.
They are only intended as comments.
;
_shelx_estimated_absorpt_t_max 0.946
_shelx_estimated_absorpt_t_min 0.907
_olex2_refinement_description
;
1. Fixed Uiso
 At 1.2 times of:
  All C(H) groups, All C(H,H) groups
 At 1.5 times of:
  All C(H,H,H) groups
2. Others
 Sof(C38A)=Sof(C37A)=Sof(H37D)=Sof(H37E)=Sof(H37F)=1-FVAR(1)
 Sof(C38)=Sof(C37)=Sof(H37A)=Sof(H37B)=Sof(H37C)=FVAR(1)
;
_olex2_submission_original_sample_id ed28u
_olex2_submission_special_instructions
;
No special instructions were received
;

loop_
_space_group_symop_operation_xyz
'x, y, z'
'-x+1/2, -y, z+1/2'
'-x, y+1/2, -z+1/2'
'x+1/2, -y+1/2, -z'

loop_
_atom_site_label
_atom_site_type_symbol
_atom_site_fract_x
_atom_site_fract_y
_atom_site_fract_z
_atom_site_U_iso_or_equiv
_atom_site_adp_type
_atom_site_occupancy
_atom_site_site_symmetry_order
_atom_site_calc_flag
_atom_site_refinement_flags_posn
_atom_site_refinement_flags_adp
_atom_site_refinement_flags_occupancy
_atom_site_disorder_assembly
_atom_site_disorder_group
Ti1 Ti 0.78110(3) 0.52408(2) 0.25118(2) 0.01234(6) Uani 1 1 d . . . . .
N5 N 0.67086(14) 0.49753(7) 0.34117(6) 0.0143(2) Uani 1 1 d . . . . .
N4 N 0.68087(15) 0.45328(7) 0.18965(6) 0.0156(2) Uani 1 1 d . . . . .
N2 N 0.91503(15) 0.44642(7) 0.29164(6) 0.0149(2) Uani 1 1 d . . . . .
N7 N 0.57025(15) 0.57517(7) 0.22384(6) 0.0147(2) Uani 1 1 d . . . . .
N3 N 0.93184(15) 0.56453(7) 0.18668(6) 0.0167(3) Uani 1 1 d . . . . .
N6 N 0.85081(15) 0.62775(7) 0.29010(6) 0.0144(2) Uani 1 1 d . . . . .
O1 O 0.82599(19) 0.33692(9) 0.51743(8) 0.0402(4) Uani 1 1 d . . . . .
N1 N 0.97467(17) 0.42281(8) 0.16651(7) 0.0200(3) Uani 1 1 d . . . . .
C6 C 0.73995(17) 0.44989(8) 0.37281(7) 0.0154(3) Uani 1 1 d . . . . .
H6 H 0.705(2) 0.4310(11) 0.4106(10) 0.018 Uiso 1 1 d . U . . .
C2 C 1.02870(18) 0.40496(8) 0.27311(8) 0.0165(3) Uani 1 1 d . . . . .
C16 C 1.05661(19) 0.65736(9) 0.14599(8) 0.0196(3) Uani 1 1 d . . . . .
H16 H 1.088(3) 0.7064(12) 0.1410(10) 0.023 Uiso 1 1 d . U . . .
C30 C 0.48156(17) 0.53333(8) 0.19496(7) 0.0163(3) Uani 1 1 d . . . . .
H30 H 0.381(2) 0.5473(11) 0.1842(10) 0.020 Uiso 1 1 d . U . . .
C18 C 0.92240(16) 0.66553(7) 0.25038(8) 0.0159(3) Uani 1 1 d . . . . .
H18 H 0.951(2) 0.7144(11) 0.2590(9) 0.019 Uiso 1 1 d . U . . .
C1 C 1.09309(19) 0.41552(9) 0.21051(8) 0.0186(3) Uani 1 1 d . . . . .
H1A H 1.152(2) 0.4589(11) 0.2092(10) 0.022 Uiso 1 1 d . U . . .
H1B H 1.168(3) 0.3778(11) 0.2007(10) 0.022 Uiso 1 1 d . U . . .
C17 C 0.96650(18) 0.63448(8) 0.19398(7) 0.0167(3) Uani 1 1 d . . . . .
C31 C 0.52229(17) 0.64753(8) 0.23616(7) 0.0155(3) Uani 1 1 d . . . . .
H31 H 0.572(2) 0.6625(10) 0.2745(10) 0.019 Uiso 1 1 d . U . . .
C8 C 0.40476(18) 0.47184(9) 0.35642(8) 0.0202(3) Uani 1 1 d . . . . .
H8A H 0.399(2) 0.4578(11) 0.3112(10) 0.024 Uiso 1 1 d . U . . .
H8B H 0.427(3) 0.4281(12) 0.3789(10) 0.024 Uiso 1 1 d . U . . .
C3 C 1.05894(18) 0.35401(8) 0.31761(8) 0.0187(3) Uani 1 1 d . . . . .
H3 H 1.138(3) 0.3196(11) 0.3156(10) 0.022 Uiso 1 1 d . U . . .
C27 C 0.5933(2) 0.36822(9) 0.12693(7) 0.0194(3) Uani 1 1 d . . . . .
H27 H 0.590(3) 0.3274(11) 0.1013(10) 0.023 Uiso 1 1 d . U . . .
C15 C 1.0826(2) 0.59867(9) 0.10892(8) 0.0206(3) Uani 1 1 d . . . . .
H15 H 1.144(3) 0.5955(11) 0.0735(11) 0.025 Uiso 1 1 d . U . . .
C29 C 0.53440(18) 0.46641(8) 0.17679(7) 0.0166(3) Uani 1 1 d . . . . .
C26 C 0.71597(19) 0.39393(8) 0.15845(7) 0.0165(3) Uani 1 1 d . . . . .
C5 C 0.87151(18) 0.42118(8) 0.34847(7) 0.0153(3) Uani 1 1 d . . . . .
C7 C 0.53006(16) 0.52427(8) 0.36591(7) 0.0150(3) Uani 1 1 d . . . . .
H7 H 0.504(2) 0.5674(11) 0.3420(10) 0.018 Uiso 1 1 d . U . . .
C4 C 0.95843(19) 0.36442(9) 0.36621(8) 0.0184(3) Uani 1 1 d . . . . .
H4 H 0.948(2) 0.3378(11) 0.4023(10) 0.022 Uiso 1 1 d . U . . .
C19 C 0.82137(18) 0.65613(8) 0.35220(7) 0.0147(3) Uani 1 1 d . . . . .
H19 H 0.729(2) 0.6351(11) 0.3661(9) 0.018 Uiso 1 1 d . U . . .
C28 C 0.4764(2) 0.41426(9) 0.13886(8) 0.0194(3) Uani 1 1 d . . . . .
H28 H 0.378(3) 0.4122(11) 0.1240(10) 0.023 Uiso 1 1 d . U . . .
C32 C 0.35707(18) 0.65642(8) 0.24616(10) 0.0220(3) Uani 1 1 d . . . . .
H32A H 0.319(3) 0.6241(12) 0.2796(11) 0.026 Uiso 1 1 d . U . . .
H32B H 0.304(3) 0.6447(12) 0.2098(11) 0.026 Uiso 1 1 d . U . . .
C25 C 0.87016(19) 0.36625(9) 0.16082(8) 0.0192(3) Uani 1 1 d . . . . .
H25A H 0.887(3) 0.3341(11) 0.1956(10) 0.023 Uiso 1 1 d . U . . .
H25B H 0.886(3) 0.3344(11) 0.1254(10) 0.023 Uiso 1 1 d . U . . .
C12 C 0.53633(19) 0.54670(9) 0.43383(7) 0.0175(3) Uani 1 1 d . . . . .
H12A H 0.553(2) 0.5055(11) 0.4599(10) 0.021 Uiso 1 1 d . U . . .
H12B H 0.617(3) 0.5796(11) 0.4410(10) 0.021 Uiso 1 1 d . U . . .
C35 C 0.5385(2) 0.77258(9) 0.19909(9) 0.0245(3) Uani 1 1 d . . . . .
H35A H 0.601(3) 0.7871(11) 0.2366(11) 0.029 Uiso 1 1 d . U . . .
H35B H 0.573(3) 0.8025(12) 0.1663(11) 0.029 Uiso 1 1 d . U . . .
C14 C 1.00452(18) 0.54321(9) 0.13506(7) 0.0179(3) Uani 1 1 d . . . . .
C36 C 0.5743(2) 0.69602(9) 0.18435(8) 0.0198(3) Uani 1 1 d . . . . .
H36A H 0.524(3) 0.6812(12) 0.1455(10) 0.024 Uiso 1 1 d . U . . .
H36B H 0.680(3) 0.6896(12) 0.1774(10) 0.024 Uiso 1 1 d . U . . .
C13 C 0.9943(2) 0.46850(9) 0.11432(7) 0.0212(3) Uani 1 1 d . . . . .
H13A H 0.910(3) 0.4620(12) 0.0866(10) 0.025 Uiso 1 1 d . U . . .
H13B H 1.077(3) 0.4565(12) 0.0882(10) 0.025 Uiso 1 1 d . U . . .
C23 C 0.9153(2) 0.65485(9) 0.46255(8) 0.0221(3) Uani 1 1 d . . . . .
H23A H 0.826(3) 0.6300(12) 0.4789(10) 0.027 Uiso 1 1 d . U . . .
H23B H 0.996(3) 0.6373(12) 0.4882(11) 0.027 Uiso 1 1 d . U . . .
C9 C 0.25732(19) 0.50204(11) 0.37801(9) 0.0239(3) Uani 1 1 d . . . . .
H9A H 0.184(3) 0.4675(13) 0.3716(11) 0.029 Uiso 1 1 d . U . . .
H9B H 0.231(3) 0.5398(12) 0.3517(11) 0.029 Uiso 1 1 d . U . . .
C22 C 0.8927(2) 0.73400(9) 0.46639(8) 0.0240(4) Uani 1 1 d . . . . .
H22A H 0.867(3) 0.7457(13) 0.5086(12) 0.029 Uiso 1 1 d . U . . .
H22B H 0.987(3) 0.7566(13) 0.4550(11) 0.029 Uiso 1 1 d . U . . .
C20 C 0.8057(2) 0.73575(8) 0.35641(8) 0.0205(3) Uani 1 1 d . . . . .
H20A H 0.731(3) 0.7535(11) 0.3264(10) 0.025 Uiso 1 1 d . U . . .
H20B H 0.897(3) 0.7588(12) 0.3438(10) 0.025 Uiso 1 1 d . U . . .
C11 C 0.3904(2) 0.58054(9) 0.45217(8) 0.0203(3) Uani 1 1 d . . . . .
H11A H 0.397(3) 0.5982(11) 0.4952(10) 0.024 Uiso 1 1 d . U . . .
H11B H 0.368(3) 0.6207(12) 0.4245(11) 0.024 Uiso 1 1 d . U . . .
C10 C 0.2652(2) 0.52837(10) 0.44448(8) 0.0234(3) Uani 1 1 d . . . . .
H10A H 0.173(3) 0.5511(12) 0.4550(10) 0.028 Uiso 1 1 d . U . . .
H10B H 0.282(3) 0.4870(12) 0.4709(10) 0.028 Uiso 1 1 d . U . . .
C24 C 0.9418(2) 0.63082(9) 0.39605(8) 0.0202(3) Uani 1 1 d . . . . .
H24A H 1.037(3) 0.6482(12) 0.3813(10) 0.024 Uiso 1 1 d . U . . .
H24B H 0.952(3) 0.5796(12) 0.3926(10) 0.024 Uiso 1 1 d . U . . .
C39 C 0.8036(3) 0.40397(11) 0.54246(9) 0.0336(5) Uani 1 1 d . . . . .
H39A H 0.785(3) 0.4003(13) 0.5856(12) 0.040 Uiso 1 1 d . U . . .
H39B H 0.713(3) 0.4238(14) 0.5246(12) 0.040 Uiso 1 1 d . U . . .
C34 C 0.3756(2) 0.78276(9) 0.21228(10) 0.0288(4) Uani 1 1 d . . . . .
H34A H 0.357(3) 0.8301(12) 0.2272(11) 0.035 Uiso 1 1 d . U . . .
H34B H 0.318(3) 0.7754(13) 0.1752(12) 0.035 Uiso 1 1 d . U . . .
C33 C 0.3234(2) 0.73265(9) 0.26227(10) 0.0286(4) Uani 1 1 d . . . . .
H33A H 0.218(3) 0.7367(12) 0.2685(11) 0.034 Uiso 1 1 d . U . . .
H33B H 0.373(3) 0.7468(13) 0.3034(11) 0.034 Uiso 1 1 d . U . . .
C21 C 0.7709(2) 0.75751(9) 0.42276(8) 0.0255(4) Uani 1 1 d . . . . .
H21A H 0.752(3) 0.8073(12) 0.4256(11) 0.031 Uiso 1 1 d . U . . .
H21B H 0.675(3) 0.7373(12) 0.4359(11) 0.031 Uiso 1 1 d . U . . .
C40 C 0.9345(4) 0.44868(14) 0.52906(11) 0.0449(6) Uani 1 1 d . . . . .
H40A H 0.950(4) 0.4535(16) 0.4820(16) 0.067 Uiso 1 1 d . U . . .
H40B H 1.022(4) 0.4278(18) 0.5477(16) 0.067 Uiso 1 1 d . U . . .
H40C H 0.918(4) 0.4949(17) 0.5441(15) 0.067 Uiso 1 1 d . U . . .
C38 C 0.7029(15) 0.2930(5) 0.5269(6) 0.031(3) Uani 0.49(6) 1 d . . P A 1
H38A H 0.612(3) 0.3122(14) 0.5035(13) 0.037 Uiso 1 1 d . U . . .
H38B H 0.681(3) 0.2859(14) 0.5676(13) 0.037 Uiso 1 1 d . U . . .
C37 C 0.753(4) 0.2152(13) 0.5110(16) 0.071(6) Uani 0.49(6) 1 d . . P A 1
H37A H 0.782(15) 0.221(6) 0.457(5) 0.106 Uiso 0.49(6) 1 d . U P A 1
H37B H 0.677(14) 0.184(6) 0.514(5) 0.106 Uiso 0.49(6) 1 d . U P A 1
H37C H 0.849(13) 0.206(5) 0.536(5) 0.106 Uiso 0.49(6) 1 d . U P A 1
C38A C 0.705(2) 0.2899(11) 0.5248(10) 0.073(6) Uani 0.51(6) 1 d . . P A 2
C37A C 0.724(3) 0.2276(13) 0.4917(14) 0.062(5) Uani 0.51(6) 1 d . . P A 2
H37D H 0.725(11) 0.245(5) 0.442(4) 0.094 Uiso 0.51(6) 1 d . U P A 2
H37E H 0.635(12) 0.201(6) 0.489(5) 0.094 Uiso 0.51(6) 1 d . U P A 2
H37F H 0.811(12) 0.203(5) 0.492(7) 0.094 Uiso 0.51(6) 1 d . U P A 2

loop_
_atom_site_aniso_label
_atom_site_aniso_U_11
_atom_site_aniso_U_22
_atom_site_aniso_U_33
_atom_site_aniso_U_23
_atom_site_aniso_U_13
_atom_site_aniso_U_12
Ti1 0.01358(11) 0.01122(10) 0.01221(10) -0.00017(10) -0.00007(10) -0.00049(9)
N5 0.0135(6) 0.0142(5) 0.0152(6) -0.0019(5) 0.0008(5) 0.0001(4)
N4 0.0178(6) 0.0136(6) 0.0154(6) -0.0025(5) 0.0000(5) 0.0009(5)
N2 0.0150(6) 0.0144(6) 0.0152(6) -0.0005(5) 0.0004(5) 0.0009(5)
N7 0.0161(6) 0.0128(6) 0.0152(5) -0.0002(5) -0.0002(5) 0.0008(5)
N3 0.0176(6) 0.0171(6) 0.0155(6) -0.0001(5) 0.0013(5) -0.0008(5)
N6 0.0153(6) 0.0146(6) 0.0133(5) -0.0006(5) -0.0013(5) -0.0001(5)
O1 0.0385(9) 0.0410(9) 0.0410(8) -0.0155(7) 0.0180(7) -0.0065(7)
N1 0.0216(7) 0.0210(7) 0.0174(6) 0.0020(5) 0.0000(5) -0.0040(5)
C6 0.0168(7) 0.0149(6) 0.0146(6) -0.0007(5) 0.0004(5) -0.0014(5)
C2 0.0151(7) 0.0142(7) 0.0201(7) -0.0015(6) -0.0007(6) 0.0009(5)
C16 0.0196(8) 0.0205(7) 0.0186(7) 0.0042(6) -0.0005(6) -0.0030(6)
C30 0.0161(7) 0.0166(7) 0.0161(6) 0.0002(6) -0.0004(5) 0.0003(5)
C18 0.0165(6) 0.0144(6) 0.0166(6) 0.0004(6) -0.0031(6) -0.0013(5)
C1 0.0173(7) 0.0180(7) 0.0206(7) -0.0018(6) 0.0026(6) 0.0025(6)
C17 0.0159(7) 0.0170(7) 0.0171(7) 0.0017(6) -0.0010(6) -0.0017(5)
C31 0.0163(7) 0.0121(6) 0.0180(7) -0.0009(5) -0.0022(5) 0.0015(5)
C8 0.0180(7) 0.0213(7) 0.0212(7) -0.0048(7) 0.0022(6) -0.0037(6)
C3 0.0173(7) 0.0165(7) 0.0222(7) -0.0019(6) -0.0009(6) 0.0033(6)
C27 0.0256(8) 0.0163(7) 0.0163(7) -0.0035(6) -0.0010(6) -0.0025(6)
C15 0.0203(8) 0.0253(8) 0.0163(7) 0.0027(6) 0.0025(6) -0.0013(6)
C29 0.0183(7) 0.0165(7) 0.0151(6) -0.0006(6) -0.0013(5) -0.0010(6)
C26 0.0212(7) 0.0133(6) 0.0151(6) -0.0017(5) 0.0013(6) 0.0005(6)
C5 0.0171(7) 0.0142(6) 0.0147(6) 0.0003(5) -0.0006(5) -0.0006(5)
C7 0.0149(6) 0.0154(6) 0.0148(6) -0.0012(6) 0.0015(5) 0.0015(6)
C4 0.0208(7) 0.0157(7) 0.0187(7) 0.0019(6) -0.0023(6) 0.0006(6)
C19 0.0181(7) 0.0138(6) 0.0120(6) -0.0015(5) -0.0015(5) -0.0009(5)
C28 0.0215(8) 0.0176(7) 0.0190(7) -0.0019(6) -0.0033(6) -0.0024(6)
C32 0.0167(7) 0.0164(7) 0.0330(9) -0.0034(7) -0.0004(8) 0.0020(5)
C25 0.0214(8) 0.0153(7) 0.0210(7) -0.0047(6) 0.0007(6) 0.0013(6)
C12 0.0184(7) 0.0199(7) 0.0142(6) -0.0016(6) 0.0008(6) -0.0003(6)
C35 0.0295(9) 0.0150(7) 0.0289(9) 0.0039(7) -0.0054(7) 0.0004(6)
C14 0.0175(7) 0.0217(7) 0.0146(6) 0.0005(6) 0.0016(6) -0.0005(6)
C36 0.0221(8) 0.0171(7) 0.0201(7) 0.0031(6) -0.0014(6) 0.0020(6)
C13 0.0263(8) 0.0221(8) 0.0152(7) -0.0011(6) 0.0050(6) 0.0003(7)
C23 0.0314(9) 0.0189(7) 0.0161(7) -0.0011(6) -0.0065(7) 0.0031(7)
C9 0.0160(8) 0.0297(9) 0.0259(8) -0.0043(7) 0.0022(6) -0.0028(6)
C22 0.0364(10) 0.0179(7) 0.0177(7) -0.0036(6) -0.0058(7) -0.0012(7)
C20 0.0297(9) 0.0137(7) 0.0182(7) -0.0006(6) -0.0050(6) 0.0018(6)
C11 0.0240(8) 0.0210(8) 0.0158(7) -0.0016(6) 0.0023(6) 0.0050(6)
C10 0.0194(8) 0.0281(8) 0.0227(7) 0.0017(7) 0.0064(6) 0.0037(7)
C24 0.0248(8) 0.0188(7) 0.0171(7) -0.0018(6) -0.0051(6) 0.0046(6)
C39 0.0459(13) 0.0362(11) 0.0188(8) -0.0024(7) 0.0003(8) 0.0106(9)
C34 0.0286(9) 0.0164(8) 0.0414(11) -0.0033(7) -0.0104(8) 0.0073(7)
C33 0.0213(8) 0.0191(8) 0.0455(12) -0.0069(7) 0.0024(8) 0.0043(6)
C21 0.0382(10) 0.0176(8) 0.0208(8) -0.0037(6) -0.0052(8) 0.0065(7)
C40 0.0652(17) 0.0395(12) 0.0299(11) -0.0088(10) -0.0009(11) -0.0063(12)
C38 0.032(6) 0.031(5) 0.028(5) -0.020(4) 0.021(4) -0.007(4)
C37 0.093(12) 0.054(7) 0.065(10) -0.020(7) 0.050(9) -0.021(7)
C38A 0.059(10) 0.107(13) 0.054(10) -0.011(8) 0.017(8) -0.024(9)
C37A 0.072(8) 0.051(7) 0.064(10) -0.028(6) 0.037(8) -0.034(6)

loop_
_atom_type_symbol
_atom_type_description
_atom_type_scat_dispersion_real
_atom_type_scat_dispersion_imag
_atom_type_scat_source
C C 0.0033 0.0016 'International Tables Vol C Tables 4.2.6.8 and 6.1.1.4'
H H 0.0000 0.0000 'International Tables Vol C Tables 4.2.6.8 and 6.1.1.4'
N N 0.0061 0.0033 'International Tables Vol C Tables 4.2.6.8 and 6.1.1.4'
O O 0.0106 0.0060 'International Tables Vol C Tables 4.2.6.8 and 6.1.1.4'
Ti Ti 0.2776 0.4457 'International Tables Vol C Tables 4.2.6.8 and 6.1.1.4'

loop_
_exptl_crystal_face_index_h
_exptl_crystal_face_index_k
_exptl_crystal_face_index_l
_exptl_crystal_face_perp_dist
0.00 0.00 -1.00 0.1600
1.00 0.00 -1.00 0.1910
1.00 0.00 0.00 0.1860
-1.00 0.00 0.00 0.1580
0.00 1.00 -1.00 0.1410
0.00 1.00 0.00 0.0710
0.00 -1.00 0.00 0.1050
-1.00 1.00 0.00 0.1480
0.00 0.00 1.00 0.1430
6.00 5.00 1.00 0.1350
-7.00 -6.00 -5.00 0.1470
0.00 -1.00 -2.00 0.1540

loop_
_geom_angle_atom_site_label_1
_geom_angle_atom_site_label_2
_geom_angle_atom_site_label_3
_geom_angle
_geom_angle_site_symmetry_1
_geom_angle_site_symmetry_3
_geom_angle_publ_flag
N4 Ti1 N5 102.25(5) . . ?
N4 Ti1 N2 93.49(5) . . ?
N4 Ti1 N7 75.03(5) . . ?
N4 Ti1 N6 157.94(5) . . ?
N2 Ti1 N5 74.78(5) . . ?
N2 Ti1 N7 156.01(5) . . ?
N2 Ti1 N6 107.56(5) . . ?
N7 Ti1 N5 86.97(5) . . ?
N7 Ti1 N6 87.47(5) . . ?
N3 Ti1 N5 161.49(5) . . ?
N3 Ti1 N4 95.51(5) . . ?
N3 Ti1 N2 99.18(5) . . ?
N3 Ti1 N7 102.79(5) . . ?
N3 Ti1 N6 75.07(5) . . ?
N6 Ti1 N5 89.91(5) . . ?
C6 N5 Ti1 113.60(10) . . ?
C6 N5 C7 117.88(13) . . ?
C7 N5 Ti1 128.44(10) . . ?
C29 N4 Ti1 115.28(10) . . ?
C26 N4 Ti1 138.59(11) . . ?
C26 N4 C29 106.08(13) . . ?
C2 N2 Ti1 136.34(11) . . ?
C2 N2 C5 106.09(13) . . ?
C5 N2 Ti1 116.85(10) . . ?
C30 N7 Ti1 113.08(10) . . ?
C30 N7 C31 118.85(13) . . ?
C31 N7 Ti1 128.05(10) . . ?
C17 N3 Ti1 115.28(11) . . ?
C14 N3 Ti1 138.75(11) . . ?
C14 N3 C17 105.85(13) . . ?
C18 N6 Ti1 112.48(10) . . ?
C18 N6 C19 119.46(13) . . ?
C19 N6 Ti1 128.04(10) . . ?
C39 O1 C38 111.8(4) . . ?
C39 O1 C38A 114.7(8) . . ?
C25 N1 C1 118.28(14) . . ?
C13 N1 C1 119.03(14) . . ?
C13 N1 C25 117.91(14) . . ?
N5 C6 H6 123.8(13) . . ?
N5 C6 C5 118.76(14) . . ?
C5 C6 H6 117.3(13) . . ?
N2 C2 C1 119.14(14) . . ?
N2 C2 C3 110.51(14) . . ?
C3 C2 C1 130.18(14) . . ?
C17 C16 H16 123.4(13) . . ?
C17 C16 C15 106.04(15) . . ?
C15 C16 H16 130.5(13) . . ?
N7 C30 H30 121.7(12) . . ?
N7 C30 C29 118.62(14) . . ?
C29 C30 H30 119.6(12) . . ?
N6 C18 H18 122.2(12) . . ?
N6 C18 C17 118.78(13) . . ?
C17 C18 H18 119.0(12) . . ?
N1 C1 C2 108.80(13) . . ?
N1 C1 H1A 107.7(13) . . ?
N1 C1 H1B 115.5(12) . . ?
C2 C1 H1A 110.6(12) . . ?
C2 C1 H1B 111.0(12) . . ?
H1A C1 H1B 103.1(17) . . ?
N3 C17 C16 110.57(14) . . ?
N3 C17 C18 116.06(14) . . ?
C16 C17 C18 132.75(15) . . ?
N7 C31 H31 106.8(12) . . ?
N7 C31 C32 114.89(13) . . ?
N7 C31 C36 110.09(12) . . ?
C32 C31 H31 107.2(12) . . ?
C32 C31 C36 109.90(14) . . ?
C36 C31 H31 107.6(12) . . ?
H8A C8 H8B 105.3(18) . . ?
C7 C8 H8A 109.8(13) . . ?
C7 C8 H8B 109.7(14) . . ?
C7 C8 C9 111.26(14) . . ?
C9 C8 H8A 110.5(13) . . ?
C9 C8 H8B 110.1(14) . . ?
C2 C3 H3 125.7(13) . . ?
C2 C3 C4 106.90(14) . . ?
C4 C3 H3 127.4(13) . . ?
C26 C27 H27 126.7(14) . . ?
C26 C27 C28 107.03(14) . . ?
C28 C27 H27 126.2(14) . . ?
C16 C15 H15 127.8(14) . . ?
C14 C15 C16 106.83(15) . . ?
C14 C15 H15 125.3(14) . . ?
N4 C29 C30 115.61(14) . . ?
N4 C29 C28 110.65(14) . . ?
C28 C29 C30 132.71(15) . . ?
N4 C26 C27 110.50(15) . . ?
N4 C26 C25 119.81(14) . . ?
C27 C26 C25 129.69(14) . . ?
N2 C5 C6 116.01(14) . . ?
N2 C5 C4 110.82(14) . . ?
C4 C5 C6 132.48(15) . . ?
N5 C7 C8 111.62(13) . . ?
N5 C7 H7 107.4(12) . . ?
N5 C7 C12 114.38(13) . . ?
C8 C7 H7 107.2(12) . . ?
C8 C7 C12 109.84(13) . . ?
C12 C7 H7 106.0(12) . . ?
C3 C4 H4 127.7(14) . . ?
C5 C4 C3 105.68(14) . . ?
C5 C4 H4 126.6(14) . . ?
N6 C19 H19 106.6(12) . . ?
N6 C19 C20 115.87(13) . . ?
N6 C19 C24 108.77(13) . . ?
C20 C19 H19 108.1(12) . . ?
C24 C19 H19 107.0(12) . . ?
C24 C19 C20 110.14(13) . . ?
C27 C28 H28 128.5(13) . . ?
C29 C28 C27 105.71(15) . . ?
C29 C28 H28 125.8(13) . . ?
C31 C32 H32A 111.7(13) . . ?
C31 C32 H32B 110.9(15) . . ?
C31 C32 C33 109.57(14) . . ?
H32A C32 H32B 106.0(18) . . ?
C33 C32 H32A 110.4(13) . . ?
C33 C32 H32B 108.1(14) . . ?
N1 C25 C26 110.70(13) . . ?
N1 C25 H25A 107.5(13) . . ?
N1 C25 H25B 115.5(13) . . ?
C26 C25 H25A 113.0(13) . . ?
C26 C25 H25B 109.0(13) . . ?
H25A C25 H25B 100.9(17) . . ?
C7 C12 H12A 109.6(12) . . ?
C7 C12 H12B 111.1(13) . . ?
H12A C12 H12B 107.9(18) . . ?
C11 C12 C7 109.63(13) . . ?
C11 C12 H12A 108.9(13) . . ?
C11 C12 H12B 109.8(13) . . ?
H35A C35 H35B 104.1(19) . . ?
C36 C35 H35A 107.9(13) . . ?
C36 C35 H35B 110.1(14) . . ?
C34 C35 H35A 110.5(13) . . ?
C34 C35 H35B 112.3(15) . . ?
C34 C35 C36 111.58(15) . . ?
N3 C14 C15 110.67(15) . . ?
N3 C14 C13 120.08(14) . . ?
C15 C14 C13 129.24(15) . . ?
C31 C36 C35 111.06(14) . . ?
C31 C36 H36A 107.8(13) . . ?
C31 C36 H36B 109.8(13) . . ?
C35 C36 H36A 110.5(13) . . ?
C35 C36 H36B 111.1(13) . . ?
H36A C36 H36B 106.3(18) . . ?
N1 C13 C14 110.43(13) . . ?
N1 C13 H13A 107.9(13) . . ?
N1 C13 H13B 114.4(13) . . ?
C14 C13 H13A 110.6(13) . . ?
C14 C13 H13B 110.7(13) . . ?
H13A C13 H13B 102.6(18) . . ?
H23A C23 H23B 103.9(18) . . ?
C22 C23 H23A 109.9(13) . . ?
C22 C23 H23B 114.2(14) . . ?
C22 C23 C24 111.64(14) . . ?
C24 C23 H23A 108.5(13) . . ?
C24 C23 H23B 108.4(14) . . ?
C8 C9 H9A 107.8(14) . . ?
C8 C9 H9B 108.7(14) . . ?
H9A C9 H9B 105(2) . . ?
C10 C9 C8 111.81(15) . . ?
C10 C9 H9A 113.6(14) . . ?
C10 C9 H9B 109.2(14) . . ?
C23 C22 H22A 108.1(14) . . ?
C23 C22 H22B 107.5(14) . . ?
H22A C22 H22B 110(2) . . ?
C21 C22 C23 110.83(15) . . ?
C21 C22 H22A 110.0(15) . . ?
C21 C22 H22B 110.1(14) . . ?
C19 C20 H20A 111.2(13) . . ?
C19 C20 H20B 110.5(13) . . ?
C19 C20 C21 110.20(13) . . ?
H20A C20 H20B 103.9(18) . . ?
C21 C20 H20A 112.5(13) . . ?
C21 C20 H20B 108.4(13) . . ?
C12 C11 H11A 109.4(13) . . ?
C12 C11 H11B 110.1(14) . . ?
H11A C11 H11B 108.5(18) . . ?
C10 C11 C12 110.04(14) . . ?
C10 C11 H11A 111.9(13) . . ?
C10 C11 H11B 106.8(13) . . ?
C9 C10 H10A 109.1(14) . . ?
C9 C10 H10B 106.9(13) . . ?
C11 C10 C9 110.73(14) . . ?
C11 C10 H10A 109.1(14) . . ?
C11 C10 H10B 110.0(14) . . ?
H10A C10 H10B 111(2) . . ?
C19 C24 C23 112.23(14) . . ?
C19 C24 H24A 108.6(13) . . ?
C19 C24 H24B 109.6(13) . . ?
C23 C24 H24A 110.2(13) . . ?
C23 C24 H24B 112.6(13) . . ?
H24A C24 H24B 103.2(19) . . ?
O1 C39 H39A 109.7(16) . . ?
O1 C39 H39B 108.6(15) . . ?
O1 C39 C40 109.34(19) . . ?
H39A C39 H39B 105(2) . . ?
C40 C39 H39A 112.2(17) . . ?
C40 C39 H39B 111.7(16) . . ?
C35 C34 H34A 110.6(15) . . ?
C35 C34 H34B 110.4(15) . . ?
C35 C34 C33 110.87(15) . . ?
H34A C34 H34B 108(2) . . ?
C33 C34 H34A 107.0(15) . . ?
C33 C34 H34B 109.5(15) . . ?
C32 C33 H33A 107.8(14) . . ?
C32 C33 H33B 111.0(14) . . ?
C34 C33 C32 112.00(16) . . ?
C34 C33 H33A 110.8(14) . . ?
C34 C33 H33B 108.3(14) . . ?
H33A C33 H33B 107(2) . . ?
C22 C21 C20 110.73(16) . . ?
C22 C21 H21A 112.2(14) . . ?
C22 C21 H21B 110.1(14) . . ?
C20 C21 H21A 111.3(14) . . ?
C20 C21 H21B 110.2(14) . . ?
H21A C21 H21B 102(2) . . ?
C39 C40 H40A 110.6(19) . . ?
C39 C40 H40B 110(2) . . ?
C39 C40 H40C 110(2) . . ?
H40A C40 H40B 109(3) . . ?
H40A C40 H40C 106(3) . . ?
H40B C40 H40C 112(3) . . ?
O1 C38 H38A 110.3(16) . . ?
O1 C38 H38B 113.4(19) . . ?
O1 C38 C37 107.4(12) . . ?
H38A C38 H38B 111(2) . . ?
C37 C38 H38A 117(2) . . ?
C37 C38 H38B 97(2) . . ?
C38 C37 H37A 101(6) . . ?
C38 C37 H37B 113(7) . . ?
C38 C37 H37C 106(6) . . ?
H37A C37 H37B 107(9) . . ?
H37A C37 H37C 110(8) . . ?
H37B C37 H37C 119(8) . . ?
O1 C38A H38A 108(2) . . ?
O1 C38A H38B 109(3) . . ?
H38A C38A H38B 106(3) . . ?
C37A C38A O1 112.6(15) . . ?
C37A C38A H38A 103(2) . . ?
C37A C38A H38B 117(3) . . ?
C38A C37A H37D 104(5) . . ?
C38A C37A H37E 113(6) . . ?
C38A C37A H37F 122(7) . . ?
H37D C37A H37E 97(7) . . ?
H37D C37A H37F 99(8) . . ?
H37E C37A H37F 117(8) . . ?

loop_
_geom_bond_atom_site_label_1
_geom_bond_atom_site_label_2
_geom_bond_distance
_geom_bond_site_symmetry_2
_geom_bond_publ_flag
Ti1 N5 2.2540(13) . ?
Ti1 N4 2.1095(13) . ?
Ti1 N2 2.1125(13) . ?
Ti1 N7 2.2323(13) . ?
Ti1 N3 2.1068(14) . ?
Ti1 N6 2.2470(13) . ?
N5 C6 1.303(2) . ?
N5 C7 1.4796(19) . ?
N4 C29 1.384(2) . ?
N4 C26 1.3600(19) . ?
N2 C2 1.364(2) . ?
N2 C5 1.383(2) . ?
N7 C30 1.298(2) . ?
N7 C31 1.4757(19) . ?
N3 C17 1.384(2) . ?
N3 C14 1.364(2) . ?
N6 C18 1.300(2) . ?
N6 C19 1.4780(19) . ?
O1 C39 1.408(3) . ?
O1 C38 1.415(13) . ?
O1 C38A 1.43(2) . ?
N1 C1 1.446(2) . ?
N1 C25 1.445(2) . ?
N1 C13 1.442(2) . ?
C6 H6 0.95(2) . ?
C6 C5 1.419(2) . ?
C2 C1 1.494(2) . ?
C2 C3 1.400(2) . ?
C16 H16 0.99(2) . ?
C16 C17 1.396(2) . ?
C16 C15 1.402(2) . ?
C30 H30 0.98(2) . ?
C30 C29 1.423(2) . ?
C18 H18 0.99(2) . ?
C18 C17 1.419(2) . ?
C1 H1A 0.99(2) . ?
C1 H1B 1.02(2) . ?
C31 H31 0.99(2) . ?
C31 C32 1.527(2) . ?
C31 C36 1.533(2) . ?
C8 H8A 1.02(2) . ?
C8 H8B 0.99(2) . ?
C8 C7 1.532(2) . ?
C8 C9 1.533(2) . ?
C3 H3 0.98(2) . ?
C3 C4 1.410(2) . ?
C27 H27 0.96(2) . ?
C27 C26 1.398(2) . ?
C27 C28 1.405(2) . ?
C15 H15 0.95(2) . ?
C15 C14 1.397(2) . ?
C29 C28 1.397(2) . ?
C26 C25 1.500(2) . ?
C5 C4 1.397(2) . ?
C7 H7 1.00(2) . ?
C7 C12 1.537(2) . ?
C4 H4 0.94(2) . ?
C19 H19 0.98(2) . ?
C19 C20 1.532(2) . ?
C19 C24 1.530(2) . ?
C28 H28 0.95(2) . ?
C32 H32A 1.01(2) . ?
C32 H32B 0.95(2) . ?
C32 C33 1.531(2) . ?
C25 H25A 0.99(2) . ?
C25 H25B 0.99(2) . ?
C12 H12A 0.98(2) . ?
C12 H12B 0.98(2) . ?
C12 C11 1.530(2) . ?
C35 H35A 1.03(2) . ?
C35 H35B 0.97(2) . ?
C35 C36 1.534(2) . ?
C35 C34 1.522(3) . ?
C14 C13 1.501(2) . ?
C36 H36A 1.00(2) . ?
C36 H36B 0.98(2) . ?
C13 H13A 0.99(2) . ?
C13 H13B 0.97(2) . ?
C23 H23A 1.01(2) . ?
C23 H23B 0.98(2) . ?
C23 C22 1.530(2) . ?
C23 C24 1.534(2) . ?
C9 H9A 0.95(2) . ?
C9 H9B 0.95(2) . ?
C9 C10 1.530(3) . ?
C22 H22A 0.97(3) . ?
C22 H22B 0.99(3) . ?
C22 C21 1.525(3) . ?
C20 H20A 1.00(2) . ?
C20 H20B 0.98(2) . ?
C20 C21 1.533(2) . ?
C11 H11A 0.99(2) . ?
C11 H11B 1.00(2) . ?
C11 C10 1.523(3) . ?
C10 H10A 0.97(2) . ?
C10 H10B 0.99(2) . ?
C24 H24A 0.98(2) . ?
C24 H24B 0.99(2) . ?
C39 H39A 0.95(3) . ?
C39 H39B 0.99(3) . ?
C39 C40 1.494(4) . ?
C34 H34A 0.98(2) . ?
C34 H34B 0.97(3) . ?
C34 C33 1.524(3) . ?
C33 H33A 0.98(3) . ?
C33 H33B 1.04(3) . ?
C21 H21A 0.97(2) . ?
C21 H21B 0.99(3) . ?
C40 H40A 1.04(3) . ?
C40 H40B 0.98(4) . ?
C40 H40C 0.95(3) . ?
C38 H38A 1.03(4) . ?
C38 H38B 0.91(3) . ?
C38 C37 1.59(3) . ?
C37 H37A 1.21(12) . ?
C37 H37B 0.92(13) . ?
C37 H37C 1.05(11) . ?
C38A H38A 1.05(3) . ?
C38A H38B 0.96(3) . ?
C38A C37A 1.40(3) . ?
C37A H37D 1.14(9) . ?
C37A H37E 0.96(11) . ?
C37A H37F 0.92(12) . ?

loop_
_geom_torsion_atom_site_label_1
_geom_torsion_atom_site_label_2
_geom_torsion_atom_site_label_3
_geom_torsion_atom_site_label_4
_geom_torsion
_geom_torsion_site_symmetry_1
_geom_torsion_site_symmetry_2
_geom_torsion_site_symmetry_3
_geom_torsion_site_symmetry_4
_geom_torsion_publ_flag
Ti1 N5 C6 C5 0.15(18) . . . . ?
Ti1 N5 C7 C8 100.50(14) . . . . ?
Ti1 N5 C7 C12 -134.01(12) . . . . ?
Ti1 N4 C29 C30 13.79(17) . . . . ?
Ti1 N4 C29 C28 -176.29(11) . . . . ?
Ti1 N4 C26 C27 175.89(12) . . . . ?
Ti1 N4 C26 C25 -4.9(2) . . . . ?
Ti1 N2 C2 C1 5.9(2) . . . . ?
Ti1 N2 C2 C3 -169.92(12) . . . . ?
Ti1 N2 C5 C6 0.83(18) . . . . ?
Ti1 N2 C5 C4 172.53(11) . . . . ?
Ti1 N7 C30 C29 -8.86(18) . . . . ?
Ti1 N7 C31 C32 -146.59(13) . . . . ?
Ti1 N7 C31 C36 88.72(15) . . . . ?
Ti1 N3 C17 C16 -174.84(11) . . . . ?
Ti1 N3 C17 C18 13.00(18) . . . . ?
Ti1 N3 C14 C15 174.57(13) . . . . ?
Ti1 N3 C14 C13 -6.0(3) . . . . ?
Ti1 N6 C18 C17 -9.64(18) . . . . ?
Ti1 N6 C19 C20 -148.53(12) . . . . ?
Ti1 N6 C19 C24 86.80(15) . . . . ?
N5 C6 C5 N2 -0.6(2) . . . . ?
N5 C6 C5 C4 -170.10(17) . . . . ?
N5 C7 C12 C11 173.92(13) . . . . ?
N4 C29 C28 C27 -1.36(19) . . . . ?
N4 C26 C25 N1 -31.9(2) . . . . ?
N2 C2 C1 N1 -45.21(19) . . . . ?
N2 C2 C3 C4 0.11(19) . . . . ?
N2 C5 C4 C3 -0.61(18) . . . . ?
N7 C30 C29 N4 -2.8(2) . . . . ?
N7 C30 C29 C28 -169.89(17) . . . . ?
N7 C31 C32 C33 176.59(14) . . . . ?
N7 C31 C36 C35 -174.61(14) . . . . ?
N3 C14 C13 N1 -30.4(2) . . . . ?
N6 C18 C17 N3 -1.6(2) . . . . ?
N6 C18 C17 C16 -171.59(17) . . . . ?
N6 C19 C20 C21 178.29(15) . . . . ?
N6 C19 C24 C23 -177.04(14) . . . . ?
C6 N5 C7 C8 -75.86(17) . . . . ?
C6 N5 C7 C12 49.62(19) . . . . ?
C6 C5 C4 C3 169.26(17) . . . . ?
C2 N2 C5 C6 -171.02(13) . . . . ?
C2 N2 C5 C4 0.68(18) . . . . ?
C2 C3 C4 C5 0.30(18) . . . . ?
C16 C15 C14 N3 -0.3(2) . . . . ?
C16 C15 C14 C13 -179.62(17) . . . . ?
C30 N7 C31 C32 31.6(2) . . . . ?
C30 N7 C31 C36 -93.11(17) . . . . ?
C30 C29 C28 C27 166.24(17) . . . . ?
C18 N6 C19 C20 29.7(2) . . . . ?
C18 N6 C19 C24 -95.01(16) . . . . ?
C1 N1 C25 C26 135.28(15) . . . . ?
C1 N1 C13 C14 -66.9(2) . . . . ?
C1 C2 C3 C4 -175.09(16) . . . . ?
C17 N3 C14 C15 -1.01(18) . . . . ?
C17 N3 C14 C13 178.42(15) . . . . ?
C17 C16 C15 C14 1.41(19) . . . . ?
C31 N7 C30 C29 172.71(13) . . . . ?
C31 C32 C33 C34 58.0(2) . . . . ?
C8 C7 C12 C11 -59.67(18) . . . . ?
C8 C9 C10 C11 54.5(2) . . . . ?
C3 C2 C1 N1 129.64(18) . . . . ?
C27 C26 C25 N1 147.06(16) . . . . ?
C15 C16 C17 N3 -2.10(19) . . . . ?
C15 C16 C17 C18 168.30(17) . . . . ?
C15 C14 C13 N1 148.91(17) . . . . ?
C29 N4 C26 C27 -1.23(18) . . . . ?
C29 N4 C26 C25 177.95(14) . . . . ?
C26 N4 C29 C30 -168.31(13) . . . . ?
C26 N4 C29 C28 1.61(18) . . . . ?
C26 C27 C28 C29 0.57(19) . . . . ?
C5 N2 C2 C1 175.32(14) . . . . ?
C5 N2 C2 C3 -0.48(18) . . . . ?
C7 N5 C6 C5 177.04(13) . . . . ?
C7 C8 C9 C10 -53.7(2) . . . . ?
C7 C12 C11 C10 60.85(18) . . . . ?
C19 N6 C18 C17 171.90(14) . . . . ?
C19 C20 C21 C22 59.5(2) . . . . ?
C28 C27 C26 N4 0.42(19) . . . . ?
C28 C27 C26 C25 -178.66(16) . . . . ?
C32 C31 C36 C35 57.88(18) . . . . ?
C25 N1 C1 C2 -58.63(19) . . . . ?
C25 N1 C13 C14 138.01(15) . . . . ?
C12 C11 C10 C9 -57.98(19) . . . . ?
C35 C34 C33 C32 -55.3(2) . . . . ?
C14 N3 C17 C16 1.93(18) . . . . ?
C14 N3 C17 C18 -170.23(14) . . . . ?
C36 C31 C32 C33 -58.6(2) . . . . ?
C36 C35 C34 C33 53.5(2) . . . . ?
C13 N1 C1 C2 146.35(15) . . . . ?
C13 N1 C25 C26 -69.41(19) . . . . ?
C23 C22 C21 C20 -57.2(2) . . . . ?
C9 C8 C7 N5 -175.96(14) . . . . ?
C9 C8 C7 C12 56.08(18) . . . . ?
C22 C23 C24 C19 -53.2(2) . . . . ?
C20 C19 C24 C23 54.98(19) . . . . ?
C24 C19 C20 C21 -57.74(19) . . . . ?
C24 C23 C22 C21 53.8(2) . . . . ?
C39 O1 C38 C37 -167.4(16) . . . . ?
C39 O1 C38A C37A 171(2) . . . . ?
C34 C35 C36 C31 -55.4(2) . . . . ?
C38 O1 C39 C40 -177.9(7) . . . . ?
C38A O1 C39 C40 -177.3(11) . . . . ?
